data_7022222
loop_
_publ_author_name
'Jim\'enez-Pulido, Sonia B'
'Hueso-Ure\~na, Francisco'
'Fern\'andez-Liencres, M Paz'
'Fern\'andez-G\'omez, Manuel'
'Moreno-Carretero, Miguel N'

_publ_section_title
;
 Heteropolyhedral silver compounds containing the polydentate ligand
 N,N,O-E-[6-(hydroxyimino)ethyl]-1,3,7-trimethyllumazine. Preparation,
 spectral and XRD structural study and AIM calculations.
;
_journal_issue 2
_journal_name_full 'Dalton transactions (Cambridge, England : 2003)'
_journal_page_first 530
_journal_page_last 541
_journal_paper_doi 10.1039/c2dt32044d
_journal_volume 42
_journal_year 2013
_chemical_compound_source 'synthesis as described'
_chemical_formula_moiety 'C22 H24 Ag N10 O6, B F4'
_chemical_formula_sum 'C22 H24 Ag B F4 N10 O6'
_chemical_formula_weight 719.19
_chemical_name_systematic
;
?
;
_space_group_IT_number 14
_symmetry_cell_setting monoclinic
_symmetry_Int_Tables_number 14
_symmetry_space_group_name_Hall '-P 2ybc'
_symmetry_space_group_name_H-M 'P 1 21/c 1'
_atom_sites_solution_hydrogens geom
_atom_sites_solution_primary direct
_atom_sites_solution_secondary difmap
_audit_conform_dict_location ftp://ftp.iucr.org/pub/cif_core.dic
_audit_conform_dict_name cif_core.dic
_audit_conform_dict_version 2.3
_audit_creation_date 2011-12-14T12:46:59-00:00
_audit_creation_method 'WinGX routine CIF_UPDATE'
_cell_angle_alpha 90
_cell_angle_beta 97.588(15)
_cell_angle_gamma 90
_cell_formula_units_Z 4
_cell_length_a 16.493(3)
_cell_length_b 9.5635(6)
_cell_length_c 17.306(3)
_cell_measurement_reflns_used 0
_cell_measurement_temperature 77(2)
_cell_measurement_theta_max 0
_cell_measurement_theta_min 0
_cell_measurement_wavelength 0.71073
_cell_volume 2705.8(7)
_computing_cell_refinement 'Dirax/lsq (Duisenberg & Schreurs, 1989-2000)'
_computing_data_collection 'Collect (Bruker AXS BV, 1997-2004)'
_computing_data_reduction 'EvalCCD (Duisenberg & Schreurs 1990-2000)'
_computing_molecular_graphics 'Ortep-3 for Windows (Farrugia, 1997)'
_computing_publication_material 'WinGX publication routines (Farrugia, 1999)'
_computing_structure_refinement 'SHELXL-97 (Sheldrick, 1997)'
_computing_structure_solution 'SHELXS-86 (Sheldrick, 1986)'
_diffrn_ambient_temperature 77(2)
_diffrn_detector 'CCD plate'
_diffrn_detector_area_resol_mean 9
_diffrn_measured_fraction_theta_full 0.999
_diffrn_measured_fraction_theta_max 0.999
_diffrn_measurement_device '95mm CCD camera on \k-goniostat'
_diffrn_measurement_device_type KappaCCD
_diffrn_measurement_method 'CCD rotation images, thick slices'
_diffrn_orient_matrix_type X=UH
_diffrn_orient_matrix_UB_11 0.01
_diffrn_orient_matrix_UB_12 0
_diffrn_orient_matrix_UB_13 0
_diffrn_orient_matrix_UB_21 0
_diffrn_orient_matrix_UB_22 0.01
_diffrn_orient_matrix_UB_23 0
_diffrn_orient_matrix_UB_31 0
_diffrn_orient_matrix_UB_32 0
_diffrn_orient_matrix_UB_33 0.01
_diffrn_radiation_monochromator graphite
_diffrn_radiation_probe x-ray
_diffrn_radiation_type MoK\a
_diffrn_radiation_wavelength 0.71073
_diffrn_reflns_av_R_equivalents 0.1099
_diffrn_reflns_av_unetI/netI 0.1022
_diffrn_reflns_limit_h_max 19
_diffrn_reflns_limit_h_min -21
_diffrn_reflns_limit_k_max 12
_diffrn_reflns_limit_k_min -12
_diffrn_reflns_limit_l_max 22
_diffrn_reflns_limit_l_min -22
_diffrn_reflns_number 37829
_diffrn_reflns_theta_full 27.51
_diffrn_reflns_theta_max 27.51
_diffrn_reflns_theta_min 2.53
_diffrn_source 'Enraf Nonius FR590'
_exptl_absorpt_coefficient_mu 0.833
_exptl_absorpt_correction_T_max 0.8646
_exptl_absorpt_correction_T_min 0.7824
_exptl_absorpt_correction_type multi-scan
_exptl_absorpt_process_details '(SADABS 2.10, 2003)'
_exptl_crystal_colour colorless
_exptl_crystal_density_diffrn 1.766
_exptl_crystal_density_method 'not measured'
_exptl_crystal_description prism
_exptl_crystal_F_000 1448
_exptl_crystal_size_max 0.31
_exptl_crystal_size_mid 0.26
_exptl_crystal_size_min 0.18
_refine_diff_density_max 3.097
_refine_diff_density_min -1.114
_refine_diff_density_rms 0.195
_refine_ls_extinction_method none
_refine_ls_goodness_of_fit_ref 1.026
_refine_ls_hydrogen_treatment constr
_refine_ls_matrix_type full
_refine_ls_number_parameters 397
_refine_ls_number_reflns 6225
_refine_ls_number_restraints 0
_refine_ls_restrained_S_all 1.026
_refine_ls_R_factor_all 0.1642
_refine_ls_R_factor_gt 0.0731
_refine_ls_shift/su_max 0
_refine_ls_shift/su_mean 0
_refine_ls_structure_factor_coef Fsqd
_refine_ls_weighting_details 'calc w=1/[\s^2^(Fo^2^)+(0.1435P)^2^+0.0000P] where P=(Fo^2^+2Fc^2^)/3'
_refine_ls_weighting_scheme calc
_refine_ls_wR_factor_gt 0.1816
_refine_ls_wR_factor_ref 0.2468
_reflns_number_gt 3097
_reflns_number_total 6225
_reflns_threshold_expression >2sigma(I)
_cod_data_source_file c2dt32044d.txt
_cod_data_source_block Ag_DLMAceMOx_tetrafluoroborato
_cod_original_cell_volume 2705.7(7)
_cod_original_sg_symbol_H-M 'P 21/c'
_cod_database_code 7022222

loop_
_symmetry_equiv_pos_as_xyz
'x, y, z'
'-x, y+1/2, -z+1/2'
'-x, -y, -z'
'x, -y-1/2, z-1/2'

loop_
_atom_site_label
_atom_site_type_symbol
_atom_site_fract_x
_atom_site_fract_y
_atom_site_fract_z
_atom_site_U_iso_or_equiv
_atom_site_adp_type
_atom_site_occupancy
_atom_site_symmetry_multiplicity
_atom_site_calc_flag
_atom_site_refinement_flags
Ag Ag 0.76187(3) 0.24707(6) 0.02803(3) 0.0265(2) Uani 1 1 d .
F3 F 0.7448(3) 0.7438(4) 0.0244(3) 0.0384(12) Uani 1 1 d .
F1 F 0.8299(3) 0.9273(5) 0.0188(3) 0.0394(12) Uani 1 1 d .
O61A O 0.7253(4) 0.0076(5) -0.1080(3) 0.0364(14) Uani 1 1 d .
F2 F 0.8392(3) 0.7914(6) 0.1282(3) 0.0507(13) Uani 1 1 d .
F4 F 0.7298(3) 0.9337(5) 0.0985(3) 0.0432(12) Uani 1 1 d .
O61B O 0.7862(3) 0.1291(5) 0.2025(3) 0.0321(13) Uani 1 1 d .
O4B O 0.7813(3) 0.4688(6) -0.0889(3) 0.0320(13) Uani 1 1 d .
O2B O 0.9406(3) 0.8508(5) -0.1168(3) 0.0335(13) Uani 1 1 d .
O2A O 0.5437(3) 0.8485(6) 0.0894(3) 0.0342(13) Uani 1 1 d .
O4A O 0.6716(3) 0.4283(5) 0.1317(3) 0.0317(13) Uani 1 1 d .
N8B N 0.9914(3) 0.5996(6) 0.1123(3) 0.0238(14) Uani 1 1 d .
N61A N 0.7064(4) 0.1423(6) -0.0846(3) 0.0259(14) Uani 1 1 d .
N5A N 0.6348(4) 0.3609(6) -0.0253(3) 0.0255(14) Uani 1 1 d .
N3B N 0.8593(4) 0.6607(6) -0.1021(3) 0.0264(14) Uani 1 1 d .
N3A N 0.6103(4) 0.6416(6) 0.1104(3) 0.0239(14) Uani 1 1 d .
N5B N 0.8548(3) 0.4366(6) 0.0655(3) 0.0240(13) Uani 1 1 d .
N1A N 0.5539(4) 0.7124(7) -0.0161(4) 0.0287(15) Uani 1 1 d .
N8A N 0.5711(4) 0.5729(6) -0.1257(3) 0.0257(14) Uani 1 1 d .
N1B N 0.9708(4) 0.7218(6) -0.0058(3) 0.0229(14) Uani 1 1 d .
N61B N 0.8237(4) 0.2194(7) 0.1537(4) 0.0294(16) Uani 1 1 d .
C7B C 0.9659(4) 0.5031(7) 0.1602(4) 0.0241(16) Uani 1 1 d .
C61A C 0.6462(5) 0.1981(8) -0.1280(4) 0.0254(16) Uani 1 1 d .
C4AB C 0.8811(4) 0.5308(7) 0.0166(4) 0.0219(16) Uani 1 1 d .
C4AA C 0.6148(4) 0.4865(8) 0.0026(4) 0.0269(17) Uani 1 1 d .
C8AB C 0.9478(4) 0.6150(7) 0.0421(4) 0.0234(16) Uani 1 1 d .
C2B C 0.9242(4) 0.7489(7) -0.0773(4) 0.0227(15) Uani 1 1 d .
C4B C 0.8355(4) 0.5465(8) -0.0614(4) 0.0231(16) Uani 1 1 d .
C71B C 1.0210(4) 0.4854(8) 0.2356(4) 0.0283(17) Uani 1 1 d .
H71A H 1.0666 0.5514 0.2376 0.042 Uiso 1 1 calc R
H71B H 1.0422 0.3896 0.2392 0.042 Uiso 1 1 calc R
H71C H 0.99 0.5035 0.2791 0.042 Uiso 1 1 calc R
C1B C 1.0382(5) 0.8180(8) 0.0225(4) 0.0310(18) Uani 1 1 d .
H1B1 H 1.0652 0.7856 0.0733 0.046 Uiso 1 1 calc R
H1B2 H 1.0163 0.9122 0.028 0.046 Uiso 1 1 calc R
H1B3 H 1.078 0.82 -0.0148 0.046 Uiso 1 1 calc R
C3B C 0.8077(5) 0.6975(9) -0.1766(4) 0.0308(18) Uani 1 1 d .
H3B1 H 0.8309 0.7794 -0.1997 0.046 Uiso 1 1 calc R
H3B2 H 0.752 0.7188 -0.1663 0.046 Uiso 1 1 calc R
H3B3 H 0.8063 0.6184 -0.2127 0.046 Uiso 1 1 calc R
C6A C 0.6222(4) 0.3396(8) -0.1019(4) 0.0252(17) Uani 1 1 d .
C62B C 0.8596(5) 0.3490(9) 0.2755(4) 0.0352(19) Uani 1 1 d .
H62A H 0.8344 0.2691 0.2986 0.053 Uiso 1 1 calc R
H62B H 0.8282 0.4339 0.2828 0.053 Uiso 1 1 calc R
H62C H 0.9159 0.3607 0.3008 0.053 Uiso 1 1 calc R
C6B C 0.8937(4) 0.4257(7) 0.1370(4) 0.0243(16) Uani 1 1 d .
C3A C 0.6348(5) 0.6832(8) 0.1912(4) 0.0309(18) Uani 1 1 d .
H3A1 H 0.6131 0.7766 0.1997 0.046 Uiso 1 1 calc R
H3A2 H 0.6946 0.685 0.202 0.046 Uiso 1 1 calc R
H3A3 H 0.613 0.6161 0.226 0.046 Uiso 1 1 calc R
C7A C 0.5936(4) 0.4490(8) -0.1529(4) 0.0254(16) Uani 1 1 d .
C61B C 0.8599(4) 0.3235(8) 0.1897(4) 0.0251(16) Uani 1 1 d .
C4A C 0.6352(4) 0.5107(8) 0.0866(4) 0.0259(17) Uani 1 1 d .
C8AA C 0.5801(4) 0.5893(8) -0.0468(4) 0.0298(18) Uani 1 1 d .
C71A C 0.5932(5) 0.4406(9) -0.2388(4) 0.037(2) Uani 1 1 d .
H71D H 0.5709 0.5274 -0.263 0.055 Uiso 1 1 calc R
H71E H 0.5592 0.3615 -0.2594 0.055 Uiso 1 1 calc R
H71F H 0.6492 0.4272 -0.2504 0.055 Uiso 1 1 calc R
C62A C 0.6000(5) 0.1256(7) -0.1967(4) 0.0280(17) Uani 1 1 d .
H62D H 0.6253 0.0347 -0.2041 0.042 Uiso 1 1 calc R
H62E H 0.6011 0.183 -0.2434 0.042 Uiso 1 1 calc R
H62F H 0.5431 0.1115 -0.1875 0.042 Uiso 1 1 calc R
C2A C 0.5670(4) 0.7415(7) 0.0608(4) 0.0193(15) Uani 1 1 d .
C1A C 0.5096(5) 0.8176(9) -0.0694(4) 0.039(2) Uani 1 1 d .
H1A1 H 0.5046 0.783 -0.1231 0.058 Uiso 1 1 calc R
H1A2 H 0.5401 0.9058 -0.0655 0.058 Uiso 1 1 calc R
H1A3 H 0.455 0.8331 -0.0546 0.058 Uiso 1 1 calc R
B1 B 0.7867(6) 0.8486(10) 0.0689(6) 0.037(2) Uani 1 1 d .

loop_
_atom_site_aniso_label
_atom_site_aniso_U_11
_atom_site_aniso_U_22
_atom_site_aniso_U_33
_atom_site_aniso_U_23
_atom_site_aniso_U_13
_atom_site_aniso_U_12
Ag 0.0291(3) 0.0242(4) 0.0247(3) 0.0001(2) -0.0014(2) -0.0003(3)
F3 0.041(3) 0.029(3) 0.047(3) -0.009(2) 0.012(2) -0.007(2)
F1 0.034(3) 0.034(3) 0.051(3) 0.009(2) 0.008(2) 0.002(2)
O61A 0.053(4) 0.020(3) 0.038(3) -0.011(2) 0.011(3) 0.007(3)
F2 0.054(3) 0.065(3) 0.032(3) 0.007(2) 0.004(2) 0.012(3)
F4 0.042(3) 0.036(3) 0.053(3) -0.009(2) 0.014(2) 0.001(2)
O61B 0.030(3) 0.034(3) 0.033(3) 0.012(2) 0.006(2) -0.003(2)
O4B 0.035(3) 0.034(3) 0.026(3) -0.004(2) 0.000(2) -0.012(3)
O2B 0.040(3) 0.030(3) 0.032(3) 0.002(3) 0.009(2) -0.006(3)
O2A 0.035(3) 0.029(3) 0.039(3) -0.003(3) 0.006(2) 0.002(3)
O4A 0.046(3) 0.024(3) 0.026(3) 0.001(2) 0.007(2) 0.009(3)
N8B 0.025(3) 0.022(3) 0.024(3) 0.001(3) 0.003(3) 0.006(3)
N61A 0.027(3) 0.028(4) 0.022(3) -0.002(3) 0.003(3) 0.001(3)
N5A 0.030(4) 0.021(3) 0.026(3) -0.003(3) 0.005(3) 0.003(3)
N3B 0.030(4) 0.030(4) 0.018(3) 0.001(3) 0.001(3) -0.001(3)
N3A 0.031(4) 0.016(3) 0.025(3) 0.005(3) 0.005(3) 0.004(3)
N5B 0.023(3) 0.022(3) 0.026(3) 0.002(3) 0.002(3) 0.002(3)
N1A 0.025(3) 0.029(4) 0.030(4) 0.005(3) 0.001(3) -0.002(3)
N8A 0.028(3) 0.025(4) 0.025(3) -0.006(3) 0.004(3) -0.001(3)
N1B 0.026(3) 0.021(4) 0.022(3) 0.004(2) 0.003(3) -0.004(3)
N61B 0.025(3) 0.037(4) 0.026(3) 0.013(3) 0.004(3) 0.004(3)
C7B 0.020(4) 0.021(4) 0.032(4) -0.005(3) 0.007(3) 0.004(3)
C61A 0.037(4) 0.020(4) 0.019(4) 0.000(3) 0.004(3) -0.002(4)
C4AB 0.032(4) 0.016(4) 0.018(3) -0.006(3) 0.005(3) 0.005(3)
C4AA 0.030(4) 0.022(4) 0.028(4) 0.005(3) 0.000(3) 0.001(3)
C8AB 0.029(4) 0.021(4) 0.020(4) 0.000(3) 0.001(3) 0.010(3)
C2B 0.023(4) 0.018(4) 0.028(4) -0.002(3) 0.005(3) -0.001(3)
C4B 0.025(4) 0.023(4) 0.021(4) 0.000(3) 0.002(3) 0.001(3)
C71B 0.028(4) 0.028(4) 0.027(4) -0.005(3) -0.002(3) -0.003(3)
C1B 0.028(4) 0.031(5) 0.032(4) 0.002(4) 0.002(3) -0.006(4)
C3B 0.034(5) 0.037(4) 0.020(4) 0.003(3) 0.000(3) -0.001(4)
C6A 0.027(4) 0.025(4) 0.021(4) 0.002(3) -0.003(3) -0.008(3)
C62B 0.041(5) 0.035(5) 0.031(4) 0.005(4) 0.010(4) -0.005(4)
C6B 0.028(4) 0.022(4) 0.022(4) -0.006(3) 0.003(3) 0.000(3)
C3A 0.043(5) 0.025(4) 0.025(4) 0.000(3) 0.006(3) -0.005(4)
C7A 0.023(4) 0.019(4) 0.034(4) -0.001(3) 0.000(3) -0.002(3)
C61B 0.026(4) 0.023(4) 0.027(4) 0.002(3) 0.009(3) 0.005(3)
C4A 0.027(4) 0.028(4) 0.022(4) 0.001(3) -0.002(3) -0.002(3)
C8AA 0.025(4) 0.033(5) 0.032(4) 0.003(4) 0.006(3) 0.000(4)
C71A 0.031(5) 0.049(5) 0.029(4) 0.002(4) 0.001(3) 0.006(4)
C62A 0.039(5) 0.016(4) 0.029(4) -0.010(3) 0.005(3) -0.001(3)
C2A 0.016(3) 0.017(4) 0.026(4) -0.001(3) 0.005(3) -0.001(3)
C1A 0.047(5) 0.032(5) 0.036(5) -0.003(4) 0.003(4) 0.010(4)
B1 0.036(5) 0.036(6) 0.040(5) 0.008(5) 0.011(4) 0.005(5)

loop_
_atom_type_symbol
_atom_type_description
_atom_type_scat_dispersion_real
_atom_type_scat_dispersion_imag
_atom_type_scat_source
H H 0 0 'International Tables Vol C Tables 4.2.6.8 and 6.1.1.4'
C C 0.0033 0.0016 'International Tables Vol C Tables 4.2.6.8 and 6.1.1.4'
N N 0.0061 0.0033 'International Tables Vol C Tables 4.2.6.8 and 6.1.1.4'
O O 0.0106 0.006 'International Tables Vol C Tables 4.2.6.8 and 6.1.1.4'
F F 0.0171 0.0103 'International Tables Vol C Tables 4.2.6.8 and 6.1.1.4'
Ag Ag -0.8971 1.1015 'International Tables Vol C Tables 4.2.6.8 and 6.1.1.4'
B B 0.0013 0.0007 'International Tables Vol C Tables 4.2.6.8 and 6.1.1.4'

loop_
_exptl_crystal_face_index_h
_exptl_crystal_face_index_k
_exptl_crystal_face_index_l
_exptl_crystal_face_perp_dist
1 0 0 0.1
-1 0 0 0.08
0 1 0 0.08
-2 -1 -6 0.09
2 1 6 0.045
0 -1 1 0.106
4 3 -3 0.1

loop_
_geom_angle_atom_site_label_1
_geom_angle_atom_site_label_2
_geom_angle_atom_site_label_3
_geom_angle
N61A Ag N61B 147.2(2)
N61A Ag N5B 137.1(2)
N61B Ag N5B 69.1(2)
N61A Ag N5A 69.1(2)
N61B Ag N5A 131.6(2)
N5B Ag N5A 104.54(19)
C8AB N8B C7B 117.6(6)
C61A N61A O61A 113.6(6)
C61A N61A Ag 120.9(5)
O61A N61A Ag 125.0(4)
C6A N5A C4AA 118.6(6)
C6A N5A Ag 108.8(5)
C4AA N5A Ag 120.0(5)
C4B N3B C2B 125.6(6)
C4B N3B C3B 117.3(6)
C2B N3B C3B 117.0(6)
C4A N3A C2A 124.8(6)
C4A N3A C3A 118.3(6)
C2A N3A C3A 116.9(6)
C6B N5B C4AB 119.0(6)
C6B N5B Ag 113.9(5)
C4AB N5B Ag 125.6(4)
C2A N1A C8AA 122.5(6)
C2A N1A C1A 118.3(6)
C8AA N1A C1A 119.3(6)
C7A N8A C8AA 117.0(6)
C2B N1B C8AB 120.1(6)
C2B N1B C1B 118.9(6)
C8AB N1B C1B 120.6(6)
C61B N61B O61B 113.5(6)
C61B N61B Ag 119.5(5)
O61B N61B Ag 117.7(4)
N8B C7B C6B 120.3(6)
N8B C7B C71B 114.3(6)
C6B C7B C71B 125.3(6)
N61A C61A C62A 123.2(7)
N61A C61A C6A 114.5(6)
C62A C61A C6A 122.2(6)
N5B C4AB C8AB 119.8(6)
N5B C4AB C4B 118.6(6)
C8AB C4AB C4B 121.5(6)
N5A C4AA C8AA 121.0(7)
N5A C4AA C4A 117.4(6)
C8AA C4AA C4A 121.6(7)
N8B C8AB C4AB 122.2(6)
N8B C8AB N1B 117.7(6)
C4AB C8AB N1B 120.0(6)
O2B C2B N3B 121.6(7)
O2B C2B N1B 120.1(6)
N3B C2B N1B 118.4(6)
O4B C4B N3B 122.0(6)
O4B C4B C4AB 124.2(7)
N3B C4B C4AB 113.8(6)
C7B C71B H71A 109.5
C7B C71B H71B 109.5
H71A C71B H71B 109.5
C7B C71B H71C 109.5
H71A C71B H71C 109.5
H71B C71B H71C 109.5
N1B C1B H1B1 109.5
N1B C1B H1B2 109.5
H1B1 C1B H1B2 109.5
N1B C1B H1B3 109.5
H1B1 C1B H1B3 109.5
H1B2 C1B H1B3 109.5
N3B C3B H3B1 109.5
N3B C3B H3B2 109.5
H3B1 C3B H3B2 109.5
N3B C3B H3B3 109.5
H3B1 C3B H3B3 109.5
H3B2 C3B H3B3 109.5
N5A C6A C7A 120.4(7)
N5A C6A C61A 115.3(6)
C7A C6A C61A 124.2(6)
C61B C62B H62A 109.5
C61B C62B H62B 109.5
H62A C62B H62B 109.5
C61B C62B H62C 109.5
H62A C62B H62C 109.5
H62B C62B H62C 109.5
N5B C6B C7B 120.7(7)
N5B C6B C61B 116.7(6)
C7B C6B C61B 122.5(6)
N3A C3A H3A1 109.5
N3A C3A H3A2 109.5
H3A1 C3A H3A2 109.5
N3A C3A H3A3 109.5
H3A1 C3A H3A3 109.5
H3A2 C3A H3A3 109.5
N8A C7A C6A 121.3(7)
N8A C7A C71A 115.6(7)
C6A C7A C71A 122.8(7)
N61B C61B C6B 113.5(6)
N61B C61B C62B 123.0(7)
C6B C61B C62B 123.1(7)
O4A C4A N3A 122.1(6)
O4A C4A C4AA 124.5(7)
N3A C4A C4AA 113.4(6)
N8A C8AA C4AA 121.3(7)
N8A C8AA N1A 119.0(7)
C4AA C8AA N1A 119.6(7)
C7A C71A H71D 109.5
C7A C71A H71E 109.5
H71D C71A H71E 109.5
C7A C71A H71F 109.5
H71D C71A H71F 109.5
H71E C71A H71F 109.5
C61A C62A H62D 109.5
C61A C62A H62E 109.5
H62D C62A H62E 109.5
C61A C62A H62F 109.5
H62D C62A H62F 109.5
H62E C62A H62F 109.5
O2A C2A N1A 123.7(7)
O2A C2A N3A 118.8(6)
N1A C2A N3A 117.6(6)
N1A C1A H1A1 109.5
N1A C1A H1A2 109.5
H1A1 C1A H1A2 109.5
N1A C1A H1A3 109.5
H1A1 C1A H1A3 109.5
H1A2 C1A H1A3 109.5
F2 B1 F4 110.4(7)
F2 B1 F3 110.3(7)
F4 B1 F3 108.5(7)
F2 B1 F1 110.7(7)
F4 B1 F1 109.5(7)
F3 B1 F1 107.3(7)

loop_
_geom_bond_atom_site_label_1
_geom_bond_atom_site_label_2
_geom_bond_distance
Ag N61A 2.274(6)
Ag N61B 2.293(6)
Ag N5B 2.407(6)
Ag N5A 2.433(6)
F3 B1 1.391(11)
F1 B1 1.411(10)
O61A N61A 1.398(7)
F2 B1 1.367(10)
F4 B1 1.389(10)
O61B N61B 1.407(7)
O4B C4B 1.210(8)
O2B C2B 1.240(8)
O2A C2A 1.221(8)
O4A C4A 1.211(8)
N8B C8AB 1.336(8)
N8B C7B 1.343(9)
N61A C61A 1.279(9)
N5A C6A 1.330(8)
N5A C4AA 1.351(9)
N3B C4B 1.384(9)
N3B C2B 1.386(9)
N3B C3B 1.490(9)
N3A C4A 1.397(9)
N3A C2A 1.413(9)
N3A C3A 1.457(9)
N5B C6B 1.322(8)
N5B C4AB 1.346(9)
N1A C2A 1.349(9)
N1A C8AA 1.383(10)
N1A C1A 1.490(10)
N8A C7A 1.345(9)
N8A C8AA 1.363(9)
N1B C2B 1.391(10)
N1B C8AB 1.399(9)
N1B C1B 1.476(9)
N61B C61B 1.279(10)
C7B C6B 1.415(10)
C7B C71B 1.497(9)
C61A C62A 1.495(10)
C61A C6A 1.497(11)
C4AB C8AB 1.388(10)
C4AB C4B 1.464(9)
C4AA C8AA 1.377(10)
C4AA C4A 1.466(10)
C71B H71A 0.98
C71B H71B 0.98
C71B H71C 0.98
C1B H1B1 0.98
C1B H1B2 0.98
C1B H1B3 0.98
C3B H3B1 0.98
C3B H3B2 0.98
C3B H3B3 0.98
C6A C7A 1.410(10)
C62B C61B 1.504(10)
C62B H62A 0.98
C62B H62B 0.98
C62B H62C 0.98
C6B C61B 1.494(10)
C3A H3A1 0.98
C3A H3A2 0.98
C3A H3A3 0.98
C7A C71A 1.487(10)
C71A H71D 0.98
C71A H71E 0.98
C71A H71F 0.98
C62A H62D 0.98
C62A H62E 0.98
C62A H62F 0.98
C1A H1A1 0.98
C1A H1A2 0.98
C1A H1A3 0.98

loop_
_geom_torsion_atom_site_label_1
_geom_torsion_atom_site_label_2
_geom_torsion_atom_site_label_3
_geom_torsion_atom_site_label_4
_geom_torsion
N61B Ag N61A C61A 146.4(5)
N5B Ag N61A C61A -78.7(6)
N5A Ag N61A C61A 10.3(5)
N61B Ag N61A O61A -24.6(7)
N5B Ag N61A O61A 110.2(5)
N5A Ag N61A O61A -160.7(6)
N61A Ag N5A C6A -25.4(4)
N61B Ag N5A C6A -175.2(4)
N5B Ag N5A C6A 109.9(5)
N61A Ag N5A C4AA -166.7(6)
N61B Ag N5A C4AA 43.4(6)
N5B Ag N5A C4AA -31.4(5)
N61A Ag N5B C6B -154.6(5)
N61B Ag N5B C6B 1.2(5)
N5A Ag N5B C6B 130.6(5)
N61A Ag N5B C4AB 11.2(7)
N61B Ag N5B C4AB 167.0(6)
N5A Ag N5B C4AB -63.6(6)
N61A Ag N61B C61B 165.0(5)
N5B Ag N61B C61B 16.1(5)
N5A Ag N61B C61B -75.1(6)
N61A Ag N61B O61B -50.4(7)
N5B Ag N61B O61B 160.7(5)
N5A Ag N61B O61B 69.6(5)
C8AB N8B C7B C6B -2.4(9)
C8AB N8B C7B C71B 176.0(6)
O61A N61A C61A C62A 0.6(10)
Ag N61A C61A C62A -171.4(5)
O61A N61A C61A C6A 177.2(6)
Ag N61A C61A C6A 5.2(9)
C6B N5B C4AB C8AB -0.4(10)
Ag N5B C4AB C8AB -165.6(5)
C6B N5B C4AB C4B -177.3(6)
Ag N5B C4AB C4B 17.6(9)
C6A N5A C4AA C8AA 1.8(11)
Ag N5A C4AA C8AA 139.5(6)
C6A N5A C4AA C4A -175.4(6)
Ag N5A C4AA C4A -37.7(8)
C7B N8B C8AB C4AB -3.3(10)
C7B N8B C8AB N1B 175.7(6)
N5B C4AB C8AB N8B 4.9(10)
C4B C4AB C8AB N8B -178.3(6)
N5B C4AB C8AB N1B -174.0(6)
C4B C4AB C8AB N1B 2.8(10)
C2B N1B C8AB N8B -175.5(6)
C1B N1B C8AB N8B -3.0(10)
C2B N1B C8AB C4AB 3.5(10)
C1B N1B C8AB C4AB 176.0(7)
C4B N3B C2B O2B -178.7(7)
C3B N3B C2B O2B -2.6(10)
C4B N3B C2B N1B 0.4(10)
C3B N3B C2B N1B 176.5(6)
C8AB N1B C2B O2B 174.0(6)
C1B N1B C2B O2B 1.4(10)
C8AB N1B C2B N3B -5.1(10)
C1B N1B C2B N3B -177.8(6)
C2B N3B C4B O4B -175.1(7)
C3B N3B C4B O4B 8.8(10)
C2B N3B C4B C4AB 5.3(10)
C3B N3B C4B C4AB -170.7(6)
N5B C4AB C4B O4B -9.6(11)
C8AB C4AB C4B O4B 173.6(7)
N5B C4AB C4B N3B 169.9(6)
C8AB C4AB C4B N3B -6.9(10)
C4AA N5A C6A C7A 4.0(10)
Ag N5A C6A C7A -138.0(6)
C4AA N5A C6A C61A 179.8(6)
Ag N5A C6A C61A 37.8(7)
N61A C61A C6A N5A -31.0(10)
C62A C61A C6A N5A 145.7(7)
N61A C61A C6A C7A 144.6(7)
C62A C61A C6A C7A -38.7(11)
C4AB N5B C6B C7B -5.2(10)
Ag N5B C6B C7B 161.6(5)
C4AB N5B C6B C61B 177.7(6)
Ag N5B C6B C61B -15.5(8)
N8B C7B C6B N5B 6.9(10)
C71B C7B C6B N5B -171.4(7)
N8B C7B C6B C61B -176.2(6)
C71B C7B C6B C61B 5.5(11)
C8AA N8A C7A C6A 2.2(10)
C8AA N8A C7A C71A -172.5(6)
N5A C6A C7A N8A -6.2(11)
C61A C6A C7A N8A 178.4(7)
N5A C6A C7A C71A 168.1(7)
C61A C6A C7A C71A -7.3(11)
O61B N61B C61B C6B -175.2(6)
Ag N61B C61B C6B -29.2(8)
O61B N61B C61B C62B -2.1(10)
Ag N61B C61B C62B 143.9(6)
N5B C6B C61B N61B 29.6(9)
C7B C6B C61B N61B -147.5(7)
N5B C6B C61B C62B -143.5(7)
C7B C6B C61B C62B 39.5(10)
C2A N3A C4A O4A -179.3(7)
C3A N3A C4A O4A 4.7(11)
C2A N3A C4A C4AA 2.3(10)
C3A N3A C4A C4AA -173.6(6)
N5A C4AA C4A O4A 3.3(11)
C8AA C4AA C4A O4A -173.9(7)
N5A C4AA C4A N3A -178.3(6)
C8AA C4AA C4A N3A 4.5(10)
C7A N8A C8AA C4AA 3.6(11)
C7A N8A C8AA N1A -176.8(6)
N5A C4AA C8AA N8A -5.8(11)
C4A C4AA C8AA N8A 171.3(7)
N5A C4AA C8AA N1A 174.6(7)
C4A C4AA C8AA N1A -8.3(11)
C2A N1A C8AA N8A -174.2(6)
C1A N1A C8AA N8A 5.9(10)
C2A N1A C8AA C4AA 5.5(11)
C1A N1A C8AA C4AA -174.5(7)
C8AA N1A C2A O2A -179.1(7)
C1A N1A C2A O2A 0.8(11)
C8AA N1A C2A N3A 1.0(10)
C1A N1A C2A N3A -179.0(6)
C4A N3A C2A O2A 175.1(7)
C3A N3A C2A O2A -8.9(9)
C4A N3A C2A N1A -5.0(10)
C3A N3A C2A N1A 170.9(6)
